data_4304622
loop_
_publ_author_name
'Remle \,Celenligil-\,Cetin'
'Patrina Paraskevopoulou'
'Rupam Dinda'
'Richard J. Staples'
'Ekkehard Sinn'
'Nigam P. Rath'
'Pericles Stavropoulos'

_publ_section_title
;
Synthesis, Characterization, and Reactivity of Iron Trisamidoamine
Complexes That Undergo Both Metal- and Ligand-Centered Oxidative
Transformations
;
_journal_name_full 'Inorganic Chemistry'
_journal_page_first 1165
_journal_page_last 1172
_journal_paper_doi 10.1021/ic702154z
_journal_volume 47
_journal_year 2008
_chemical_formula_sum 'C51 H58 Fe N5 O'
_chemical_formula_weight 812.87
_chemical_name_systematic
; 
 ? 
;
_space_group_IT_number 148
_symmetry_cell_setting rhombohedral
_symmetry_space_group_name_Hall '-R 3'
_symmetry_space_group_name_H-M 'R -3 :H'
_atom_sites_solution_hydrogens geom
_atom_sites_solution_primary direct
_atom_sites_solution_secondary difmap
_audit_creation_method SHELXL-97
_cell_angle_alpha 90.00
_cell_angle_beta 90.00
_cell_angle_gamma 120.00
_cell_formula_units_Z 6
_cell_length_a 14.741(15)
_cell_length_b 14.741(15)
_cell_length_c 36.61(5)
_cell_measurement_temperature 293(2)
_cell_volume 6889(14)
_computing_cell_refinement 'SMART (BRUKER, V5.054, 1998)'
_computing_data_collection 'ASTRO (BRUKER, V5.007, 1997)'
_computing_data_reduction 'SAINT (BRUKER, V6.01, 1999)'
_computing_molecular_graphics 'SHELXTL (BRUKER, 1998, V5.1)'
_computing_publication_material 'XCIF (Sheldrick and BRUKER, 1997, V5.1)'
_computing_structure_refinement 'SHELXL-97 (Sheldrick, 1997)'
_computing_structure_solution 'SHELXS-97 (Sheldrick, 1990)'
_diffrn_ambient_temperature 293(2)
_diffrn_measured_fraction_theta_full 0.917
_diffrn_measured_fraction_theta_max 0.917
_diffrn_measurement_method '\w, 0.3 deg'
_diffrn_radiation_monochromator graphite
_diffrn_radiation_source 'normal-focus sealed tube'
_diffrn_radiation_type MoK\a
_diffrn_radiation_wavelength 0.71073
_diffrn_reflns_av_R_equivalents 0.0543
_diffrn_reflns_av_sigmaI/netI 0.0601
_diffrn_reflns_limit_h_max 16
_diffrn_reflns_limit_h_min -18
_diffrn_reflns_limit_k_max 15
_diffrn_reflns_limit_k_min -18
_diffrn_reflns_limit_l_max 46
_diffrn_reflns_limit_l_min -43
_diffrn_reflns_number 14830
_diffrn_reflns_theta_full 27.91
_diffrn_reflns_theta_max 27.91
_diffrn_reflns_theta_min 1.67
_diffrn_standards_decay_% <1
_diffrn_standards_interval_count 0
_diffrn_standards_number 0
_exptl_absorpt_coefficient_mu 0.369
_exptl_absorpt_correction_type none
_exptl_crystal_colour black
_exptl_crystal_density_diffrn 1.175
_exptl_crystal_density_method 'not measured'
_exptl_crystal_description chunk
_exptl_crystal_F_000 2598
_exptl_crystal_size_max 0.15
_exptl_crystal_size_mid 0.15
_exptl_crystal_size_min 0.10
_refine_diff_density_max 1.760
_refine_diff_density_min -1.142
_refine_diff_density_rms 0.124
_refine_ls_extinction_method none
_refine_ls_goodness_of_fit_ref 1.102
_refine_ls_hydrogen_treatment fixed
_refine_ls_matrix_type full
_refine_ls_number_parameters 184
_refine_ls_number_reflns 3375
_refine_ls_number_restraints 0
_refine_ls_restrained_S_all 1.102
_refine_ls_R_factor_all 0.1425
_refine_ls_R_factor_gt 0.0862
_refine_ls_shift/su_max 0.008
_refine_ls_shift/su_mean 0.001
_refine_ls_structure_factor_coef Fsqd
_refine_ls_weighting_details 'calc w=1/[\s^2^(Fo^2^)+(0.2000P)^2^+0.0000P] where P=(Fo^2^+2Fc^2^)/3'
_refine_ls_weighting_scheme calc
_refine_ls_wR_factor_gt 0.2780
_refine_ls_wR_factor_ref 0.3225
_reflns_number_gt 1887
_reflns_number_total 3375
_reflns_threshold_expression >2sigma(I)
_cod_data_source_file ic702154z-file005.cif
_cod_data_source_block ps83
_cod_depositor_comments
;
The following automatic conversions were performed:
'_symmetry_cell_setting' value 'Rhombohedral' changed to 'rhombohedral'
according to '/home/saulius/struct/CIF-dictionaries/cif_core.dic'
dictionary named 'cif_core.dic' version 2.4.1 from 2010-06-29.

Automatic conversion script
Id: cif_fix_enum 1527 2010-12-29 10:47:43Z saulius 
;
_cod_original_cell_volume 6890(14)
_cod_original_sg_symbol_H-M 'R -3'
_cod_database_code 4304622

loop_
_symmetry_equiv_pos_as_xyz
'x, y, z'
'-y, x-y, z'
'-x+y, -x, z'
'x+2/3, y+1/3, z+1/3'
'-y+2/3, x-y+1/3, z+1/3'
'-x+y+2/3, -x+1/3, z+1/3'
'x+1/3, y+2/3, z+2/3'
'-y+1/3, x-y+2/3, z+2/3'
'-x+y+1/3, -x+2/3, z+2/3'
'-x, -y, -z'
'y, -x+y, -z'
'x-y, x, -z'
'-x+2/3, -y+1/3, -z+1/3'
'y+2/3, -x+y+1/3, -z+1/3'
'x-y+2/3, x+1/3, -z+1/3'
'-x+1/3, -y+2/3, -z+2/3'
'y+1/3, -x+y+2/3, -z+2/3'
'x-y+1/3, x+2/3, -z+2/3'

loop_
_atom_site_label
_atom_site_type_symbol
_atom_site_fract_x
_atom_site_fract_y
_atom_site_fract_z
_atom_site_U_iso_or_equiv
_atom_site_adp_type
_atom_site_occupancy
_atom_site_symmetry_multiplicity
_atom_site_calc_flag
_atom_site_refinement_flags
_atom_site_disorder_assembly
_atom_site_disorder_group
Fe1 Fe 0.3333 0.6667 1.01376(3) 0.0500(5) Uani 1 3 d S . .
N1 N 0.3333 0.6667 1.07567(15) 0.0306(12) Uani 1 3 d S . .
N2 N 0.4759(3) 0.7802(3) 1.02423(10) 0.0428(9) Uani 1 1 d . . .
C1 C 0.4147(3) 0.7730(3) 1.08489(11) 0.0342(9) Uani 1 1 d . . .
C2 C 0.4193(4) 0.8183(4) 1.11822(11) 0.0420(11) Uani 1 1 d . . .
H2A H 0.3669 0.7823 1.1354 0.050 Uiso 1 1 calc R . .
C3 C 0.5019(4) 0.9176(4) 1.12633(14) 0.0541(13) Uani 1 1 d . . .
H3A H 0.5054 0.9479 1.1490 0.065 Uiso 1 1 calc R . .
C4 C 0.5771(4) 0.9698(4) 1.10108(14) 0.0547(13) Uani 1 1 d . . .
H4A H 0.6337 1.0350 1.1070 0.066 Uiso 1 1 calc R . .
C5 C 0.5725(4) 0.9287(4) 1.06638(13) 0.0442(11) Uani 1 1 d . . .
H5A H 0.6237 0.9673 1.0491 0.053 Uiso 1 1 calc R . .
C6 C 0.4892(3) 0.8278(3) 1.05781(11) 0.0354(9) Uani 1 1 d . . .
C7 C 0.5475(3) 0.8324(3) 0.99516(12) 0.0394(10) Uani 1 1 d . . .
C8 C 0.5434(4) 0.9093(4) 0.97490(14) 0.0498(12) Uani 1 1 d . . .
H8A H 0.4960 0.9307 0.9814 0.060 Uiso 1 1 calc R . .
C9 C 0.6079(4) 0.9547(4) 0.94537(14) 0.0512(12) Uani 1 1 d . . .
H9A H 0.6048 1.0080 0.9328 0.061 Uiso 1 1 calc R . .
C10 C 0.6771(4) 0.9236(4) 0.93377(13) 0.0477(12) Uani 1 1 d . . .
C11 C 0.6798(5) 0.8458(4) 0.95393(17) 0.0671(17) Uani 1 1 d . . .
H11A H 0.7254 0.8228 0.9468 0.080 Uiso 1 1 calc R . .
C12 C 0.6181(4) 0.8011(4) 0.98412(16) 0.0593(14) Uani 1 1 d . . .
H12A H 0.6234 0.7498 0.9972 0.071 Uiso 1 1 calc R . .
C13 C 0.7440(5) 0.9731(4) 0.89973(16) 0.0663(17) Uani 1 1 d . . .
C14 C 0.8047(5) 1.0940(4) 0.9034(2) 0.082(2) Uani 1 1 d . . .
H14A H 0.7560 1.1183 0.9073 0.123 Uiso 1 1 calc R . .
H14B H 0.8437 1.1246 0.8815 0.123 Uiso 1 1 calc R . .
H14C H 0.8519 1.1140 0.9238 0.123 Uiso 1 1 calc R . .
C15 C 0.8239(6) 0.9352(6) 0.8933(2) 0.100(3) Uani 1 1 d . . .
H15A H 0.7872 0.8603 0.8912 0.150 Uiso 1 1 calc R . .
H15B H 0.8718 0.9563 0.9135 0.150 Uiso 1 1 calc R . .
H15C H 0.8621 0.9658 0.8712 0.150 Uiso 1 1 calc R . .
C16 C 0.6724(6) 0.9446(5) 0.86635(17) 0.091(2) Uani 1 1 d . . .
H16A H 0.6227 0.9677 0.8701 0.137 Uiso 1 1 calc R . .
H16B H 0.6359 0.8701 0.8629 0.137 Uiso 1 1 calc R . .
H16C H 0.7138 0.9783 0.8451 0.137 Uiso 1 1 calc R . .
O1D O 0.3333 0.6667 0.95894(18) 0.0692(19) Uani 1 3 d S . .
N1D N 0.3333 0.6667 0.8987(2) 0.065(2) Uani 1 3 d S . .
C1D C 0.339(5) 0.7075(16) 0.9333(4) 0.078(7) Uani 0.33 1 d P . .
H1DA H 0.3585 0.7799 0.9349 0.094 Uiso 0.33 1 d PR . .
C2D C 0.2467(15) 0.596(2) 0.8700(6) 0.227(11) Uani 0.67 1 d P . .
H2DA H 0.2834 0.5878 0.8498 0.341 Uiso 0.67 1 d PR . .
H2DB H 0.1963 0.5286 0.8793 0.341 Uiso 0.67 1 d PR . .
H2DC H 0.2115 0.6326 0.8620 0.341 Uiso 0.67 1 d PR . .

loop_
_atom_site_aniso_label
_atom_site_aniso_U_11
_atom_site_aniso_U_22
_atom_site_aniso_U_33
_atom_site_aniso_U_23
_atom_site_aniso_U_13
_atom_site_aniso_U_12
Fe1 0.0593(6) 0.0593(6) 0.0313(7) 0.000 0.000 0.0297(3)
N1 0.0356(18) 0.0356(18) 0.021(3) 0.000 0.000 0.0178(9)
N2 0.047(2) 0.047(2) 0.0303(19) 0.0028(16) 0.0095(16) 0.0202(18)
C1 0.037(2) 0.040(2) 0.026(2) -0.0008(16) -0.0045(16) 0.0201(18)
C2 0.049(3) 0.049(3) 0.024(2) -0.0029(18) -0.0022(18) 0.022(2)
C3 0.061(3) 0.056(3) 0.038(3) -0.014(2) -0.009(2) 0.024(3)
C4 0.059(3) 0.044(3) 0.048(3) -0.010(2) -0.013(2) 0.016(2)
C5 0.044(2) 0.043(2) 0.042(3) 0.0025(19) 0.000(2) 0.019(2)
C6 0.035(2) 0.039(2) 0.033(2) 0.0002(17) -0.0028(17) 0.0189(18)
C7 0.040(2) 0.042(2) 0.032(2) 0.0031(18) 0.0061(18) 0.0179(19)
C8 0.058(3) 0.052(3) 0.051(3) 0.009(2) 0.016(2) 0.037(2)
C9 0.065(3) 0.047(3) 0.049(3) 0.009(2) 0.013(2) 0.034(3)
C10 0.057(3) 0.040(2) 0.048(3) 0.008(2) 0.019(2) 0.025(2)
C11 0.081(4) 0.063(3) 0.078(4) 0.024(3) 0.043(3) 0.053(3)
C12 0.067(3) 0.059(3) 0.066(4) 0.029(3) 0.030(3) 0.042(3)
C13 0.091(4) 0.046(3) 0.062(4) 0.016(2) 0.040(3) 0.034(3)
C14 0.096(5) 0.050(3) 0.085(5) 0.016(3) 0.038(4) 0.025(3)
C15 0.121(6) 0.085(4) 0.109(6) 0.038(4) 0.086(5) 0.062(4)
C16 0.130(6) 0.077(4) 0.046(4) 0.010(3) 0.029(4) 0.036(4)
O1D 0.089(3) 0.089(3) 0.031(3) 0.000 0.000 0.0443(16)
N1D 0.084(4) 0.084(4) 0.028(4) 0.000 0.000 0.0422(18)
C1D 0.137(15) 0.049(13) 0.034(8) 0.003(7) 0.019(13) 0.04(2)
C2D 0.17(2) 0.24(3) 0.18(2) 0.047(18) -0.017(16) 0.033(17)

loop_
_atom_type_symbol
_atom_type_description
_atom_type_scat_dispersion_real
_atom_type_scat_dispersion_imag
_atom_type_scat_source
C C 0.0033 0.0016 'International Tables Vol C Tables 4.2.6.8 and 6.1.1.4'
H H 0.0000 0.0000 'International Tables Vol C Tables 4.2.6.8 and 6.1.1.4'
N N 0.0061 0.0033 'International Tables Vol C Tables 4.2.6.8 and 6.1.1.4'
Fe Fe 0.3463 0.8444 'International Tables Vol C Tables 4.2.6.8 and 6.1.1.4'
O O 0.0106 0.0060 'International Tables Vol C Tables 4.2.6.8 and 6.1.1.4'

loop_
_geom_angle_atom_site_label_1
_geom_angle_atom_site_label_2
_geom_angle_atom_site_label_3
_geom_angle
_geom_angle_site_symmetry_1
_geom_angle_site_symmetry_3
_geom_angle_publ_flag
N2 Fe1 N2 116.28(7) 2_665 . ?
N2 Fe1 N2 116.28(7) 2_665 3_565 ?
N2 Fe1 N2 116.28(7) . 3_565 ?
N2 Fe1 O1D 101.27(11) 2_665 . ?
N2 Fe1 O1D 101.27(11) . . ?
N2 Fe1 O1D 101.27(11) 3_565 . ?
N2 Fe1 N1 78.73(11) 2_665 . ?
N2 Fe1 N1 78.73(11) . . ?
N2 Fe1 N1 78.73(11) 3_565 . ?
O1D Fe1 N1 180.000(3) . . ?
C1 N1 C1 114.83(19) 2_665 . ?
C1 N1 C1 114.83(19) 2_665 3_565 ?
C1 N1 C1 114.83(19) . 3_565 ?
C1 N1 Fe1 103.4(3) 2_665 . ?
C1 N1 Fe1 103.4(3) . . ?
C1 N1 Fe1 103.4(3) 3_565 . ?
C6 N2 C7 120.9(4) . . ?
C6 N2 Fe1 115.3(3) . . ?
C7 N2 Fe1 120.2(3) . . ?
C2 C1 C6 121.0(4) . . ?
C2 C1 N1 122.7(4) . . ?
C6 C1 N1 116.3(4) . . ?
C1 C2 C3 120.3(4) . . ?
C4 C3 C2 119.4(4) . . ?
C3 C4 C5 121.9(5) . . ?
C4 C5 C6 119.2(4) . . ?
N2 C6 C1 117.9(4) . . ?
N2 C6 C5 124.1(4) . . ?
C1 C6 C5 118.0(4) . . ?
C8 C7 C12 117.6(4) . . ?
C8 C7 N2 121.3(4) . . ?
C12 C7 N2 120.9(4) . . ?
C9 C8 C7 121.3(4) . . ?
C8 C9 C10 121.8(4) . . ?
C9 C10 C11 116.4(4) . . ?
C9 C10 C13 120.0(4) . . ?
C11 C10 C13 123.5(4) . . ?
C12 C11 C10 122.8(5) . . ?
C11 C12 C7 120.0(5) . . ?
C10 C13 C16 109.2(5) . . ?
C10 C13 C14 110.0(4) . . ?
C16 C13 C14 107.9(5) . . ?
C10 C13 C15 112.1(5) . . ?
C16 C13 C15 108.8(6) . . ?
C14 C13 C15 108.8(6) . . ?
C1D O1D C1D 52.9(14) . 2_665 ?
C1D O1D C1D 52.9(15) . 3_565 ?
C1D O1D C1D 52.9(14) 2_665 3_565 ?
C1D O1D Fe1 149.0(9) . . ?
C1D O1D Fe1 149.0(9) 2_665 . ?
C1D O1D Fe1 149.0(9) 3_565 . ?
C1D N1D C1D 41.2(12) 2_665 . ?
C1D N1D C1D 41.2(12) 2_665 3_565 ?
C1D N1D C1D 41.2(12) . 3_565 ?
C1D N1D C2D 140(3) 2_665 3_565 ?
C1D N1D C2D 107.8(10) . 3_565 ?
C1D N1D C2D 139(3) 3_565 3_565 ?
C1D N1D C2D 107.8(11) 2_665 . ?
C1D N1D C2D 139(3) . . ?
C1D N1D C2D 140(3) 3_565 . ?
C2D N1D C2D 80.4(12) 3_565 . ?
C1D N1D C2D 139(3) 2_665 2_665 ?
C1D N1D C2D 140(3) . 2_665 ?
C1D N1D C2D 107.8(10) 3_565 2_665 ?
C2D N1D C2D 80.4(12) 3_565 2_665 ?
C2D N1D C2D 80.4(12) . 2_665 ?
C1D C1D C1D 60.00(4) 2_665 3_565 ?
C1D C1D O1D 63.5(7) 2_665 . ?
C1D C1D O1D 63.5(7) 3_565 . ?
C1D C1D N1D 69.4(6) 2_665 . ?
C1D C1D N1D 69.4(6) 3_565 . ?
O1D C1D N1D 125.1(15) . . ?
N1D C2D C2D 49.8(6) . 3_565 ?
N1D C2D C2D 49.8(6) . 2_665 ?
C2D C2D C2D 60.000(13) 3_565 2_665 ?

loop_
_geom_bond_atom_site_label_1
_geom_bond_atom_site_label_2
_geom_bond_distance
_geom_bond_site_symmetry_2
_geom_bond_publ_flag
Fe1 N2 1.961(4) 2_665 ?
Fe1 N2 1.961(4) . ?
Fe1 N2 1.961(4) 3_565 ?
Fe1 O1D 2.007(7) . ?
Fe1 N1 2.267(6) . ?
N1 C1 1.459(5) 2_665 ?
N1 C1 1.459(5) . ?
N1 C1 1.459(5) 3_565 ?
N2 C6 1.380(6) . ?
N2 C7 1.423(5) . ?
C1 C2 1.376(6) . ?
C1 C6 1.398(6) . ?
C2 C3 1.390(7) . ?
C3 C4 1.350(8) . ?
C4 C5 1.394(7) . ?
C5 C6 1.411(6) . ?
C7 C8 1.381(7) . ?
C7 C12 1.392(7) . ?
C8 C9 1.373(7) . ?
C9 C10 1.379(7) . ?
C10 C11 1.380(7) . ?
C10 C13 1.529(7) . ?
C11 C12 1.373(7) . ?
C13 C16 1.530(10) . ?
C13 C14 1.550(8) . ?
C13 C15 1.553(9) . ?
O1D C1D 1.095(16) . ?
O1D C1D 1.095(16) 2_665 ?
O1D C1D 1.095(16) 3_565 ?
N1D C1D 1.386(17) 2_665 ?
N1D C1D 1.386(17) . ?
N1D C1D 1.386(16) 3_565 ?
N1D C2D 1.58(2) 3_565 ?
N1D C2D 1.58(2) . ?
N1D C2D 1.58(2) 2_665 ?
C1D C1D 0.98(3) 2_665 ?
C1D C1D 0.98(3) 3_565 ?
C2D C2D 2.04(3) 3_565 ?
C2D C2D 2.04(3) 2_665 ?

loop_
_geom_torsion_atom_site_label_1
_geom_torsion_atom_site_label_2
_geom_torsion_atom_site_label_3
_geom_torsion_atom_site_label_4
_geom_torsion
_geom_torsion_site_symmetry_1
_geom_torsion_site_symmetry_2
_geom_torsion_site_symmetry_3
_geom_torsion_site_symmetry_4
_geom_torsion_publ_flag
N2 Fe1 N1 C1 24.1(2) 2_665 . . 2_665 ?
N2 Fe1 N1 C1 144.1(2) . . . 2_665 ?
N2 Fe1 N1 C1 -95.9(2) 3_565 . . 2_665 ?
O1D Fe1 N1 C1 -77(100) . . . 2_665 ?
N2 Fe1 N1 C1 -95.9(2) 2_665 . . . ?
N2 Fe1 N1 C1 24.1(2) . . . . ?
N2 Fe1 N1 C1 144.1(2) 3_565 . . . ?
O1D Fe1 N1 C1 163(100) . . . . ?
N2 Fe1 N1 C1 144.1(2) 2_665 . . 3_565 ?
N2 Fe1 N1 C1 -95.9(2) . . . 3_565 ?
N2 Fe1 N1 C1 24.1(2) 3_565 . . 3_565 ?
O1D Fe1 N1 C1 43(100) . . . 3_565 ?
N2 Fe1 N2 C6 46.9(4) 2_665 . . . ?
N2 Fe1 N2 C6 -95.7(3) 3_565 . . . ?
O1D Fe1 N2 C6 155.6(3) . . . . ?
N1 Fe1 N2 C6 -24.4(3) . . . . ?
N2 Fe1 N2 C7 -111.8(4) 2_665 . . . ?
N2 Fe1 N2 C7 105.6(4) 3_565 . . . ?
O1D Fe1 N2 C7 -3.1(3) . . . . ?
N1 Fe1 N2 C7 176.9(3) . . . . ?
C1 N1 C1 C2 46.7(6) 2_665 . . . ?
C1 N1 C1 C2 -89.7(4) 3_565 . . . ?
Fe1 N1 C1 C2 158.5(4) . . . . ?
C1 N1 C1 C6 -133.3(4) 2_665 . . . ?
C1 N1 C1 C6 90.3(6) 3_565 . . . ?
Fe1 N1 C1 C6 -21.5(3) . . . . ?
C6 C1 C2 C3 -3.7(7) . . . . ?
N1 C1 C2 C3 176.2(4) . . . . ?
C1 C2 C3 C4 0.7(8) . . . . ?
C2 C3 C4 C5 2.5(8) . . . . ?
C3 C4 C5 C6 -2.7(8) . . . . ?
C7 N2 C6 C1 178.6(4) . . . . ?
Fe1 N2 C6 C1 20.1(5) . . . . ?
C7 N2 C6 C5 -0.6(6) . . . . ?
Fe1 N2 C6 C5 -159.1(3) . . . . ?
C2 C1 C6 N2 -175.8(4) . . . . ?
N1 C1 C6 N2 4.2(5) . . . . ?
C2 C1 C6 C5 3.4(6) . . . . ?
N1 C1 C6 C5 -176.5(3) . . . . ?
C4 C5 C6 N2 178.9(4) . . . . ?
C4 C5 C6 C1 -0.3(6) . . . . ?
C6 N2 C7 C8 -78.0(6) . . . . ?
Fe1 N2 C7 C8 79.5(5) . . . . ?
C6 N2 C7 C12 107.7(5) . . . . ?
Fe1 N2 C7 C12 -94.8(5) . . . . ?
C12 C7 C8 C9 -1.2(8) . . . . ?
N2 C7 C8 C9 -175.7(5) . . . . ?
C7 C8 C9 C10 2.2(9) . . . . ?
C8 C9 C10 C11 -1.4(8) . . . . ?
C8 C9 C10 C13 177.3(5) . . . . ?
C9 C10 C11 C12 -0.3(9) . . . . ?
C13 C10 C11 C12 -179.0(6) . . . . ?
C10 C11 C12 C7 1.2(10) . . . . ?
C8 C7 C12 C11 -0.5(8) . . . . ?
N2 C7 C12 C11 174.0(5) . . . . ?
C9 C10 C13 C16 -64.6(7) . . . . ?
C11 C10 C13 C16 114.0(7) . . . . ?
C9 C10 C13 C14 53.6(8) . . . . ?
C11 C10 C13 C14 -127.8(7) . . . . ?
C9 C10 C13 C15 174.7(6) . . . . ?
C11 C10 C13 C15 -6.7(9) . . . . ?
N2 Fe1 O1D C1D 57(6) 2_665 . . . ?
N2 Fe1 O1D C1D -63(6) . . . . ?
N2 Fe1 O1D C1D 177(6) 3_565 . . . ?
N1 Fe1 O1D C1D 158(100) . . . . ?
N2 Fe1 O1D C1D -63(6) 2_665 . . 2_665 ?
N2 Fe1 O1D C1D 177(6) . . . 2_665 ?
N2 Fe1 O1D C1D 57(6) 3_565 . . 2_665 ?
N1 Fe1 O1D C1D 38(100) . . . 2_665 ?
N2 Fe1 O1D C1D 177(6) 2_665 . . 3_565 ?
N2 Fe1 O1D C1D 57(6) . . . 3_565 ?
N2 Fe1 O1D C1D -63(6) 3_565 . . 3_565 ?
N1 Fe1 O1D C1D -82(100) . . . 3_565 ?
C1D O1D C1D C1D 67.9(5) 3_565 . . 2_665 ?
Fe1 O1D C1D C1D -146.0(3) . . . 2_665 ?
C1D O1D C1D C1D -67.9(5) 2_665 . . 3_565 ?
Fe1 O1D C1D C1D 146.0(2) . . . 3_565 ?
C1D O1D C1D N1D -34.0(3) 2_665 . . . ?
C1D O1D C1D N1D 34.0(2) 3_565 . . . ?
Fe1 O1D C1D N1D 180.00(7) . . . . ?
C1D N1D C1D C1D -64.6(3) 3_565 . . 2_665 ?
C2D N1D C1D C1D 149(5) 3_565 . . 2_665 ?
C2D N1D C1D C1D 54(6) . . . 2_665 ?
C2D N1D C1D C1D -114(6) 2_665 . . 2_665 ?
C1D N1D C1D C1D 64.6(4) 2_665 . . 3_565 ?
C2D N1D C1D C1D -146(5) 3_565 . . 3_565 ?
C2D N1D C1D C1D 118(7) . . . 3_565 ?
C2D N1D C1D C1D -49(6) 2_665 . . 3_565 ?
C1D N1D C1D O1D 32.29(15) 2_665 . . . ?
C1D N1D C1D O1D -32.29(14) 3_565 . . . ?
C2D N1D C1D O1D -178(5) 3_565 . . . ?
C2D N1D C1D O1D 86(6) . . . . ?
C2D N1D C1D O1D -82(6) 2_665 . . . ?
C1D N1D C2D C2D 140(3) 2_665 . . 3_565 ?
C1D N1D C2D C2D 106.2(12) . . . 3_565 ?
C1D N1D C2D C2D 171.7(14) 3_565 . . 3_565 ?
C2D N1D C2D C2D -81.8(9) 2_665 . . 3_565 ?
C1D N1D C2D C2D -138(3) 2_665 . . 2_665 ?
C1D N1D C2D C2D -172.0(16) . . . 2_665 ?
C1D N1D C2D C2D -106.5(10) 3_565 . . 2_665 ?
C2D N1D C2D C2D 81.8(9) 3_565 . . 2_665 ?
